data_7032879
loop_
_publ_author_name
'Geist, Fabian'
'Jackel, Andrej'
'Winter, Rainer F.'

_publ_section_title
;
 Dual ligand-based fluorescence and phosphorescence emission at room
 temperature from platinum thioxanthonyl complexes.
;
_journal_issue 9
_journal_name_full 'Dalton transactions (Cambridge, England : 2003)'
_journal_page_first 3974
_journal_page_last 3987
_journal_paper_doi 10.1039/c4dt02410a
_journal_volume 44
_journal_year 2015
_chemical_formula_moiety 'C25 H37 Cl O P2 Pt S'
_chemical_formula_sum 'C25 H37 Cl O P2 Pt S'
_chemical_formula_weight 678.09
_chemical_name_systematic
; 
 ? 
;
_space_group_IT_number 14
_symmetry_cell_setting monoclinic
_symmetry_Int_Tables_number 14
_symmetry_space_group_name_Hall '-P 2ybc'
_symmetry_space_group_name_H-M 'P 1 21/c 1'
_atom_sites_solution_hydrogens geom
_atom_sites_solution_primary heavy
_atom_sites_solution_secondary difmap
_audit_creation_method SHELXL-97
_cell_angle_alpha 90.00
_cell_angle_beta 118.759(3)
_cell_angle_gamma 90.00
_cell_formula_units_Z 4
_cell_length_a 14.9686(7)
_cell_length_b 13.8792(8)
_cell_length_c 14.7047(7)
_cell_measurement_reflns_used 68093
_cell_measurement_temperature 100(2)
_cell_measurement_theta_max 27.25
_cell_measurement_theta_min 1.47
_cell_volume 2678.1(2)
_computing_cell_refinement 'STOE X-AREA'
_computing_data_collection 'STOE X-AREA'
_computing_data_reduction 'STOE X-RED'
_computing_molecular_graphics 'ORTEP (Johnson, 1965)'
_computing_publication_material 'PLATON (Spek, 2003)'
_computing_structure_refinement 'SHELXL-97 (Sheldrick, 1997)'
_computing_structure_solution 'SHELXS-97 (Sheldrick, 1990)'
_diffrn_ambient_temperature 100(2)
_diffrn_detector_area_resol_mean 6.67
_diffrn_measured_fraction_theta_full 0.995
_diffrn_measured_fraction_theta_max 0.995
_diffrn_measurement_device_type 'STOE IPDS 2T'
_diffrn_measurement_method 'rotation method'
_diffrn_radiation_monochromator graphite
_diffrn_radiation_source 'fine-focus sealed tube'
_diffrn_radiation_type MoK\a
_diffrn_radiation_wavelength 0.71073
_diffrn_reflns_av_R_equivalents 0.1578
_diffrn_reflns_av_sigmaI/netI 0.0853
_diffrn_reflns_limit_h_max 18
_diffrn_reflns_limit_h_min -18
_diffrn_reflns_limit_k_max 17
_diffrn_reflns_limit_k_min -17
_diffrn_reflns_limit_l_max 18
_diffrn_reflns_limit_l_min -18
_diffrn_reflns_number 37208
_diffrn_reflns_theta_full 26.79
_diffrn_reflns_theta_max 26.79
_diffrn_reflns_theta_min 1.55
_exptl_absorpt_coefficient_mu 5.552
_exptl_absorpt_correction_T_max 0.8068
_exptl_absorpt_correction_T_min 0.1795
_exptl_absorpt_correction_type integration
_exptl_absorpt_process_details 'STOE X-RED32'
_exptl_crystal_colour 'pale yellow'
_exptl_crystal_density_diffrn 1.682
_exptl_crystal_density_method 'not measured'
_exptl_crystal_description needle
_exptl_crystal_F_000 1344
_exptl_crystal_size_max 0.500
_exptl_crystal_size_mid 0.217
_exptl_crystal_size_min 0.050
_refine_diff_density_max 2.078
_refine_diff_density_min -2.445
_refine_diff_density_rms 0.172
_refine_ls_extinction_method none
_refine_ls_goodness_of_fit_ref 1.066
_refine_ls_hydrogen_treatment constr
_refine_ls_matrix_type full
_refine_ls_number_parameters 286
_refine_ls_number_reflns 5682
_refine_ls_number_restraints 0
_refine_ls_restrained_S_all 1.066
_refine_ls_R_factor_all 0.0432
_refine_ls_R_factor_gt 0.0378
_refine_ls_shift/su_max 0.001
_refine_ls_shift/su_mean 0.000
_refine_ls_structure_factor_coef Fsqd
_refine_ls_weighting_details 'calc w=1/[\s^2^(Fo^2^)+(0.0392P)^2^+3.6778P] where P=(Fo^2^+2Fc^2^)/3'
_refine_ls_weighting_scheme calc
_refine_ls_wR_factor_gt 0.0905
_refine_ls_wR_factor_ref 0.0931
_reflns_number_gt 5189
_reflns_number_total 5682
_reflns_threshold_expression >2sigma(I)
_cod_data_source_file c4dt02410a2.cif
_cod_data_source_block d:\x_ray\gs13_008fg\gs13_008
_cod_depositor_comments 'Adding full bibliography for 7032879--7032880.cif.'
_cod_original_sg_symbol_H-M 'P 21/c'
_cod_database_code 7032879

loop_
_symmetry_equiv_pos_as_xyz
'x, y, z'
'-x, y+1/2, -z+1/2'
'-x, -y, -z'
'x, -y-1/2, z-1/2'

loop_
_atom_site_label
_atom_site_type_symbol
_atom_site_fract_x
_atom_site_fract_y
_atom_site_fract_z
_atom_site_U_iso_or_equiv
_atom_site_adp_type
_atom_site_occupancy
_atom_site_symmetry_multiplicity
_atom_site_calc_flag
_atom_site_refinement_flags
C1 C 0.3476(4) 0.2608(2) 0.7734(4) 0.0225(10) Uani 1 1 d .
C2 C 0.3143(4) 0.2511(3) 0.6664(4) 0.0241(10) Uani 1 1 d .
H2A H 0.2433 0.2456 0.6199 0.029 Uiso 1 1 calc R
C3 C 0.3813(4) 0.2494(3) 0.6267(4) 0.0229(10) Uani 1 1 d .
H3A H 0.3561 0.2429 0.5541 0.028 Uiso 1 1 calc R
C4 C 0.4856(4) 0.2572(2) 0.6929(4) 0.0219(10) Uani 1 1 d .
C5 C 0.6851(4) 0.2556(3) 0.7373(4) 0.0229(10) Uani 1 1 d .
C6 C 0.7638(4) 0.2458(3) 0.7124(4) 0.0232(10) Uani 1 1 d .
H6A H 0.7475 0.2359 0.6421 0.028 Uiso 1 1 calc R
C7 C 0.8641(4) 0.2505(3) 0.7874(5) 0.0279(11) Uani 1 1 d .
H7A H 0.9165 0.2443 0.7690 0.034 Uiso 1 1 calc R
C8 C 0.8893(4) 0.2645(3) 0.8924(4) 0.0309(11) Uani 1 1 d .
H8A H 0.9585 0.2679 0.9448 0.037 Uiso 1 1 calc R
C9 C 0.8125(4) 0.2731(3) 0.9178(4) 0.0254(10) Uani 1 1 d .
H9A H 0.8297 0.2822 0.9884 0.030 Uiso 1 1 calc R
C10 C 0.7090(4) 0.2689(3) 0.8420(4) 0.0213(9) Uani 1 1 d .
C11 C 0.6311(4) 0.2795(3) 0.8758(4) 0.0228(9) Uani 1 1 d .
C12 C 0.5221(4) 0.2682(2) 0.8005(4) 0.0222(9) Uani 1 1 d .
C13 C 0.4514(4) 0.2697(3) 0.8363(4) 0.0210(9) Uani 1 1 d .
H13A H 0.4761 0.2774 0.9087 0.025 Uiso 1 1 calc R
C14 C 0.1072(4) 0.0553(3) 0.7448(4) 0.0338(11) Uani 1 1 d .
H14A H 0.1058 -0.0160 0.7431 0.041 Uiso 1 1 calc R
H14B H 0.0643 0.0771 0.7752 0.041 Uiso 1 1 calc R
C15 C 0.0622(4) 0.0937(4) 0.6337(4) 0.0448(13) Uani 1 1 d .
H15C H -0.0094 0.0743 0.5940 0.054 Uiso 1 1 calc R
H15B H 0.1004 0.0672 0.6009 0.054 Uiso 1 1 calc R
H15A H 0.0669 0.1642 0.6352 0.054 Uiso 1 1 calc R
C16 C 0.3091(4) 0.0255(3) 0.7783(4) 0.0338(11) Uani 1 1 d .
H16A H 0.2808 -0.0406 0.7629 0.041 Uiso 1 1 calc R
H16B H 0.2983 0.0544 0.7121 0.041 Uiso 1 1 calc R
C17 C 0.4235(4) 0.0189(3) 0.8517(5) 0.0419(13) Uani 1 1 d .
H17C H 0.4569 -0.0109 0.8155 0.050 Uiso 1 1 calc R
H17B H 0.4359 -0.0203 0.9121 0.050 Uiso 1 1 calc R
H17A H 0.4512 0.0837 0.8747 0.050 Uiso 1 1 calc R
C18 C 0.2743(4) 0.0480(3) 0.9553(4) 0.0318(10) Uani 1 1 d .
H18A H 0.3462 0.0657 1.0021 0.038 Uiso 1 1 calc R
H18B H 0.2324 0.0804 0.9818 0.038 Uiso 1 1 calc R
C19 C 0.2634(5) -0.0614(3) 0.9628(4) 0.0415(12) Uani 1 1 d .
H19C H 0.2790 -0.0783 1.0337 0.050 Uiso 1 1 calc R
H19B H 0.3109 -0.0948 0.9454 0.050 Uiso 1 1 calc R
H19A H 0.1935 -0.0809 0.9142 0.050 Uiso 1 1 calc R
C20 C 0.3679(4) 0.4899(3) 0.8588(4) 0.0338(11) Uani 1 1 d .
H20A H 0.3636 0.5532 0.8876 0.041 Uiso 1 1 calc R
H20B H 0.4210 0.4519 0.9164 0.041 Uiso 1 1 calc R
C21 C 0.4026(5) 0.5068(3) 0.7788(5) 0.0449(13) Uani 1 1 d .
H21C H 0.4729 0.5307 0.8134 0.054 Uiso 1 1 calc R
H21B H 0.3580 0.5545 0.7281 0.054 Uiso 1 1 calc R
H21A H 0.3993 0.4461 0.7433 0.054 Uiso 1 1 calc R
C22 C 0.1867(4) 0.4927(3) 0.8791(4) 0.0332(11) Uani 1 1 d .
H22A H 0.1809 0.5617 0.8597 0.040 Uiso 1 1 calc R
H22B H 0.1169 0.4678 0.8549 0.040 Uiso 1 1 calc R
C23 C 0.2466(4) 0.4843(3) 0.9966(4) 0.0367(11) Uani 1 1 d .
H23C H 0.2145 0.5242 1.0277 0.044 Uiso 1 1 calc R
H23B H 0.3167 0.5062 1.0209 0.044 Uiso 1 1 calc R
H23A H 0.2472 0.4169 1.0168 0.044 Uiso 1 1 calc R
C24 C 0.1668(4) 0.4620(3) 0.6764(4) 0.0403(12) Uani 1 1 d .
H24A H 0.1621 0.5331 0.6712 0.048 Uiso 1 1 calc R
H24B H 0.2006 0.4394 0.6367 0.048 Uiso 1 1 calc R
C25 C 0.0604(5) 0.4198(4) 0.6291(5) 0.0510(15) Uani 1 1 d .
H25C H 0.0226 0.4373 0.5555 0.061 Uiso 1 1 calc R
H25B H 0.0251 0.4453 0.6653 0.061 Uiso 1 1 calc R
H25A H 0.0649 0.3495 0.6358 0.061 Uiso 1 1 calc R
O1 O 0.6583(2) 0.2960(2) 0.9681(2) 0.0270(6) Uani 1 1 d .
P1 P 0.23791(9) 0.09588(8) 0.82697(8) 0.0242(3) Uani 1 1 d .
P2 P 0.24448(9) 0.42747(8) 0.81301(10) 0.0258(3) Uani 1 1 d .
S1 S 0.56213(9) 0.25133(7) 0.63347(9) 0.0224(2) Uani 1 1 d .
Pt1 Pt 0.246957(12) 0.261922(11) 0.827187(12) 0.02015(8) Uani 1 1 d .
Cl1 Cl 0.12496(9) 0.26127(7) 0.88904(10) 0.0258(3) Uani 1 1 d .

loop_
_atom_site_aniso_label
_atom_site_aniso_U_11
_atom_site_aniso_U_22
_atom_site_aniso_U_33
_atom_site_aniso_U_23
_atom_site_aniso_U_13
_atom_site_aniso_U_12
C1 0.026(3) 0.0124(17) 0.023(3) -0.0004(14) 0.007(2) 0.0001(14)
C2 0.022(3) 0.0161(16) 0.028(3) 0.0038(15) 0.006(2) 0.0020(14)
C3 0.025(3) 0.0182(17) 0.019(2) 0.0012(15) 0.006(2) 0.0013(15)
C4 0.027(3) 0.0122(16) 0.035(3) 0.0007(15) 0.021(2) -0.0001(14)
C5 0.027(3) 0.0133(16) 0.025(3) 0.0006(15) 0.010(2) -0.0010(15)
C6 0.024(3) 0.0215(18) 0.024(3) 0.0004(16) 0.011(2) 0.0013(15)
C7 0.019(3) 0.027(2) 0.038(3) -0.0015(18) 0.014(2) -0.0002(16)
C8 0.025(3) 0.030(2) 0.034(3) -0.0032(19) 0.011(2) -0.0027(18)
C9 0.025(3) 0.026(2) 0.020(2) -0.0013(17) 0.007(2) -0.0029(17)
C10 0.021(2) 0.0158(17) 0.021(2) -0.0008(15) 0.0055(19) -0.0015(15)
C11 0.024(2) 0.0160(17) 0.027(2) 0.0021(17) 0.0114(19) 0.0003(16)
C12 0.025(3) 0.0132(17) 0.025(2) 0.0000(15) 0.010(2) 0.0010(15)
C13 0.023(2) 0.0184(18) 0.021(2) 0.0028(15) 0.0105(19) 0.0021(15)
C14 0.032(3) 0.029(2) 0.037(3) 0.000(2) 0.014(2) -0.0061(19)
C15 0.036(3) 0.048(3) 0.033(3) -0.007(2) 0.003(2) -0.016(2)
C16 0.053(3) 0.0176(18) 0.036(3) 0.0002(18) 0.026(3) 0.000(2)
C17 0.041(3) 0.024(2) 0.065(4) 0.005(2) 0.029(3) 0.006(2)
C18 0.046(3) 0.0185(19) 0.032(3) 0.0011(18) 0.020(2) 0.0002(19)
C19 0.065(4) 0.022(2) 0.041(3) 0.003(2) 0.028(3) 0.000(2)
C20 0.043(3) 0.0179(18) 0.049(3) -0.0004(19) 0.029(3) -0.0036(18)
C21 0.058(4) 0.021(2) 0.072(4) -0.001(2) 0.044(3) -0.006(2)
C22 0.042(3) 0.0196(19) 0.044(3) 0.0048(19) 0.025(2) 0.0077(18)
C23 0.054(3) 0.0206(19) 0.043(3) 0.000(2) 0.030(3) 0.004(2)
C24 0.057(4) 0.027(2) 0.034(3) 0.006(2) 0.019(3) 0.008(2)
C25 0.049(4) 0.043(3) 0.039(3) 0.009(2) 0.004(3) 0.010(3)
O1 0.0268(17) 0.0313(15) 0.0208(16) -0.0031(13) 0.0097(13) -0.0033(13)
P1 0.0302(7) 0.0147(5) 0.0267(7) 0.0001(4) 0.0129(5) -0.0020(4)
P2 0.0323(7) 0.0145(5) 0.0320(6) 0.0034(4) 0.0165(6) 0.0033(4)
S1 0.0234(7) 0.0198(4) 0.0222(6) 0.0001(4) 0.0097(5) 0.0004(4)
Pt1 0.02118(13) 0.01419(10) 0.02360(14) 0.00086(5) 0.00958(10) 0.00023(5)
Cl1 0.0210(6) 0.0264(5) 0.0296(7) 0.0003(4) 0.0117(5) 0.0001(4)

loop_
_atom_type_symbol
_atom_type_description
_atom_type_scat_dispersion_real
_atom_type_scat_dispersion_imag
_atom_type_scat_source
C C 0.0033 0.0016 'International Tables Vol C Tables 4.2.6.8 and 6.1.1.4'
H H 0.0000 0.0000 'International Tables Vol C Tables 4.2.6.8 and 6.1.1.4'
O O 0.0106 0.0060 'International Tables Vol C Tables 4.2.6.8 and 6.1.1.4'
P P 0.1023 0.0942 'International Tables Vol C Tables 4.2.6.8 and 6.1.1.4'
S S 0.1246 0.1234 'International Tables Vol C Tables 4.2.6.8 and 6.1.1.4'
Pt Pt -1.7033 8.3905 'International Tables Vol C Tables 4.2.6.8 and 6.1.1.4'
Cl Cl 0.1484 0.1585 'International Tables Vol C Tables 4.2.6.8 and 6.1.1.4'

loop_
_geom_angle_atom_site_label_1
_geom_angle_atom_site_label_2
_geom_angle_atom_site_label_3
_geom_angle
C13 C1 C2 115.9(5)
C13 C1 Pt1 123.4(4)
C2 C1 Pt1 120.7(4)
C3 C2 C1 122.3(5)
C2 C3 C4 120.1(5)
C3 C4 C12 119.5(4)
C3 C4 S1 115.6(4)
C12 C4 S1 124.9(4)
C6 C5 C10 119.6(5)
C6 C5 S1 115.9(4)
C10 C5 S1 124.5(4)
C7 C6 C5 121.2(5)
C6 C7 C8 119.9(5)
C9 C8 C7 119.3(5)
C8 C9 C10 121.8(5)
C9 C10 C5 118.1(4)
C9 C10 C11 118.4(4)
C5 C10 C11 123.5(4)
O1 C11 C12 120.3(4)
O1 C11 C10 119.4(4)
C12 C11 C10 120.3(4)
C13 C12 C4 118.1(4)
C13 C12 C11 118.9(4)
C4 C12 C11 123.0(4)
C1 C13 C12 124.2(5)
C15 C14 P1 112.3(3)
C17 C16 P1 115.0(3)
C19 C18 P1 116.5(3)
C21 C20 P2 116.4(4)
C23 C22 P2 113.3(3)
C25 C24 P2 112.0(4)
C18 P1 C14 105.3(2)
C18 P1 C16 105.8(2)
C14 P1 C16 102.5(2)
C18 P1 Pt1 112.01(14)
C14 P1 Pt1 110.64(16)
C16 P1 Pt1 119.29(15)
C22 P2 C24 103.9(2)
C22 P2 C20 102.7(2)
C24 P2 C20 105.8(2)
C22 P2 Pt1 116.00(15)
C24 P2 Pt1 109.46(16)
C20 P2 Pt1 117.67(15)
C5 S1 C4 103.4(3)
C1 Pt1 P2 87.42(10)
C1 Pt1 P1 92.63(10)
P2 Pt1 P1 175.07(4)
C1 Pt1 Cl1 178.98(13)
P2 Pt1 Cl1 93.21(4)
P1 Pt1 Cl1 86.67(4)

loop_
_geom_bond_atom_site_label_1
_geom_bond_atom_site_label_2
_geom_bond_distance
C1 C13 1.379(7)
C1 C2 1.411(7)
C1 Pt1 2.010(5)
C2 C3 1.382(7)
C3 C4 1.391(7)
C4 C12 1.412(7)
C4 S1 1.745(5)
C5 C6 1.398(7)
C5 C10 1.415(7)
C5 S1 1.738(5)
C6 C7 1.372(7)
C7 C8 1.416(8)
C8 C9 1.373(7)
C9 C10 1.409(7)
C10 C11 1.477(6)
C11 O1 1.237(5)
C11 C12 1.474(7)
C12 C13 1.392(6)
C14 C15 1.531(7)
C14 P1 1.825(5)
C16 C17 1.525(7)
C16 P1 1.827(5)
C18 C19 1.537(6)
C18 P1 1.820(5)
C20 C21 1.515(7)
C20 P2 1.850(5)
C22 C23 1.521(7)
C22 P2 1.822(5)
C24 C25 1.515(8)
C24 P2 1.835(5)
P1 Pt1 2.3084(11)
P2 Pt1 2.3058(11)
Pt1 Cl1 2.4001(13)

loop_
_geom_torsion_atom_site_label_1
_geom_torsion_atom_site_label_2
_geom_torsion_atom_site_label_3
_geom_torsion_atom_site_label_4
_geom_torsion
C13 C1 C2 C3 0.8(5)
Pt1 C1 C2 C3 -179.6(3)
C1 C2 C3 C4 0.1(6)
C2 C3 C4 C12 -0.9(5)
C2 C3 C4 S1 178.6(3)
C10 C5 C6 C7 -1.0(6)
S1 C5 C6 C7 178.3(3)
C5 C6 C7 C8 0.5(6)
C6 C7 C8 C9 0.1(6)
C7 C8 C9 C10 -0.3(6)
C8 C9 C10 C5 -0.1(6)
C8 C9 C10 C11 -179.6(4)
C6 C5 C10 C9 0.8(5)
S1 C5 C10 C9 -178.5(3)
C6 C5 C10 C11 -179.8(3)
S1 C5 C10 C11 0.9(5)
C9 C10 C11 O1 3.2(6)
C5 C10 C11 O1 -176.2(4)
C9 C10 C11 C12 -175.3(3)
C5 C10 C11 C12 5.3(6)
C3 C4 C12 C13 0.7(5)
S1 C4 C12 C13 -178.7(3)
C3 C4 C12 C11 -178.3(3)
S1 C4 C12 C11 2.2(5)
O1 C11 C12 C13 -4.4(6)
C10 C11 C12 C13 174.1(3)
O1 C11 C12 C4 174.6(4)
C10 C11 C12 C4 -6.9(6)
C2 C1 C13 C12 -1.0(5)
Pt1 C1 C13 C12 179.4(3)
C4 C12 C13 C1 0.3(6)
C11 C12 C13 C1 179.4(3)
C19 C18 P1 C14 55.3(4)
C19 C18 P1 C16 -52.9(4)
C19 C18 P1 Pt1 175.6(3)
C15 C14 P1 C18 177.2(4)
C15 C14 P1 C16 -72.3(4)
C15 C14 P1 Pt1 56.0(4)
C17 C16 P1 C18 -51.4(4)
C17 C16 P1 C14 -161.5(3)
C17 C16 P1 Pt1 75.9(4)
C23 C22 P2 C24 -173.3(3)
C23 C22 P2 C20 -63.2(4)
C23 C22 P2 Pt1 66.6(4)
C25 C24 P2 C22 -69.4(4)
C25 C24 P2 C20 -177.2(4)
C25 C24 P2 Pt1 55.1(4)
C21 C20 P2 C22 -139.8(3)
C21 C20 P2 C24 -31.1(4)
C21 C20 P2 Pt1 91.5(4)
C6 C5 S1 C4 176.1(3)
C10 C5 S1 C4 -4.6(4)
C3 C4 S1 C5 -176.4(3)
C12 C4 S1 C5 3.1(4)
C13 C1 Pt1 P2 87.2(3)
C2 C1 Pt1 P2 -92.3(3)
C13 C1 Pt1 P1 -97.7(3)
C2 C1 Pt1 P1 82.7(3)
C13 C1 Pt1 Cl1 -145(7)
C2 C1 Pt1 Cl1 36(7)
C22 P2 Pt1 C1 -166.0(2)
C24 P2 Pt1 C1 76.9(2)
C20 P2 Pt1 C1 -43.8(2)
C22 P2 Pt1 P1 103.3(5)
C24 P2 Pt1 P1 -13.8(5)
C20 P2 Pt1 P1 -134.6(5)
C22 P2 Pt1 Cl1 14.8(2)
C24 P2 Pt1 Cl1 -102.3(2)
C20 P2 Pt1 Cl1 136.98(18)
C18 P1 Pt1 C1 121.3(2)
C14 P1 Pt1 C1 -121.5(2)
C16 P1 Pt1 C1 -3.0(2)
C18 P1 Pt1 P2 -148.2(5)
C14 P1 Pt1 P2 -31.0(5)
C16 P1 Pt1 P2 87.6(5)
C18 P1 Pt1 Cl1 -59.45(18)
C14 P1 Pt1 Cl1 57.76(17)
C16 P1 Pt1 Cl1 176.28(19)
